data_2229417
loop_
_publ_author_name
'Fun, Hoong-Kun'
'Quah, Ching Kheng'
'Sumangala, V.'
'Prasad, D. Jagadeesh'
'Poojary, Boja'

_publ_section_title
;
 2-[4-(Methylsulfonyl)phenyl]acetonitrile
;
_journal_coeditor_code IS2671
_journal_issue 3
_journal_name_full 'Acta Crystallographica Section E'
_journal_page_first o574
_journal_paper_doi 10.1107/S1600536811003837
_journal_volume 67
_journal_year 2011
_chemical_formula_iupac 'C9 H9 N O2 S'
_chemical_formula_moiety 'C9 H9 N O2 S'
_chemical_formula_sum 'C9 H9 N O2 S'
_chemical_formula_weight 195.23
_chemical_name_systematic
;
2-[4-(Methylsulfonyl)phenyl]acetonitrile
;
_space_group_IT_number 2
_symmetry_cell_setting triclinic
_symmetry_space_group_name_Hall '-P 1'
_symmetry_space_group_name_H-M 'P -1'
_atom_sites_solution_hydrogens geom
_atom_sites_solution_primary direct
_atom_sites_solution_secondary difmap
_audit_creation_method SHELXL-97
_cell_angle_alpha 81.162(2)
_cell_angle_beta 85.347(2)
_cell_angle_gamma 74.458(2)
_cell_formula_units_Z 2
_cell_length_a 5.5599(2)
_cell_length_b 8.0942(3)
_cell_length_c 10.9006(4)
_cell_measurement_reflns_used 4240
_cell_measurement_temperature 296(2)
_cell_measurement_theta_max 33.03
_cell_measurement_theta_min 2.64
_cell_volume 466.60(3)
_computing_cell_refinement 'SAINT (Bruker, 2009)'
_computing_data_collection 'APEX2 (Bruker, 2009)'
_computing_data_reduction 'SAINT (Bruker, 2009)'
_computing_molecular_graphics 'SHELXTL (Sheldrick, 2008'
_computing_publication_material
;
SHELXTL (Sheldrick, 2008 and PLATON (Spek, 2009)
;
_computing_structure_refinement 'SHELXTL (Sheldrick, 2008'
_computing_structure_solution 'SHELXTL (Sheldrick, 2008)'
_diffrn_ambient_temperature 296(2)
_diffrn_measured_fraction_theta_full 0.995
_diffrn_measured_fraction_theta_max 0.995
_diffrn_measurement_device_type
;
Bruker SMART APEXII CCD area-detector
;
_diffrn_measurement_method '\f and \w'
_diffrn_radiation_monochromator graphite
_diffrn_radiation_source 'fine-focus sealed tube'
_diffrn_radiation_type MoK\a
_diffrn_radiation_wavelength 0.71073
_diffrn_reflns_av_R_equivalents 0.0233
_diffrn_reflns_av_sigmaI/netI 0.0228
_diffrn_reflns_limit_h_max 6
_diffrn_reflns_limit_h_min -6
_diffrn_reflns_limit_k_max 9
_diffrn_reflns_limit_k_min -9
_diffrn_reflns_limit_l_max 13
_diffrn_reflns_limit_l_min -13
_diffrn_reflns_number 5970
_diffrn_reflns_theta_full 26.00
_diffrn_reflns_theta_max 26.00
_diffrn_reflns_theta_min 1.89
_diffrn_standards_number 0
_exptl_absorpt_coefficient_mu 0.311
_exptl_absorpt_correction_T_max 0.9572
_exptl_absorpt_correction_T_min 0.8096
_exptl_absorpt_correction_type multi-scan
_exptl_absorpt_process_details '(<i>SADABS</i>; Bruker, 2009)'
_exptl_crystal_colour colourless
_exptl_crystal_density_diffrn 1.390
_exptl_crystal_density_method 'not measured'
_exptl_crystal_description block
_exptl_crystal_F_000 204
_exptl_crystal_size_max 0.509
_exptl_crystal_size_mid 0.275
_exptl_crystal_size_min 0.142
_refine_diff_density_max 0.288
_refine_diff_density_min -0.417
_refine_ls_extinction_method none
_refine_ls_goodness_of_fit_ref 1.085
_refine_ls_hydrogen_treatment constr
_refine_ls_matrix_type full
_refine_ls_number_parameters 119
_refine_ls_number_reflns 1826
_refine_ls_number_restraints 0
_refine_ls_restrained_S_all 1.085
_refine_ls_R_factor_all 0.0414
_refine_ls_R_factor_gt 0.0384
_refine_ls_shift/su_max 0.001
_refine_ls_shift/su_mean 0.000
_refine_ls_structure_factor_coef Fsqd
_refine_ls_weighting_details 'calc w=1/[\s^2^(Fo^2^)+(0.0540P)^2^+0.1771P] where P=(Fo^2^+2Fc^2^)/3'
_refine_ls_weighting_scheme calc
_refine_ls_wR_factor_gt 0.1065
_refine_ls_wR_factor_ref 0.1095
_reflns_number_gt 1673
_reflns_number_total 1826
_reflns_threshold_expression I>2\s(I)
_cod_data_source_file is2671.cif
_cod_data_source_block I
_cod_database_code 2229417
_cod_database_fobs_code 2229417

loop_
_symmetry_equiv_pos_as_xyz
'x, y, z'
'-x, -y, -z'

loop_
_atom_site_type_symbol
_atom_site_label
_atom_site_fract_x
_atom_site_fract_y
_atom_site_fract_z
_atom_site_U_iso_or_equiv
_atom_site_adp_type
_atom_site_calc_flag
_atom_site_refinement_flags
_atom_site_occupancy
_atom_site_disorder_assembly
_atom_site_disorder_group
S S1 0.64766(8) 0.30347(6) 0.36428(4) 0.04502(19) Uani d . 1 . .
O O1 0.6714(4) 0.45775(18) 0.28743(16) 0.0728(5) Uani d . 1 . .
O O2 0.4011(3) 0.2889(2) 0.40261(19) 0.0773(5) Uani d . 1 . .
N N1 1.5750(4) -0.2897(2) -0.02043(19) 0.0638(5) Uani d . 1 . .
C C1 1.1353(3) -0.0135(2) 0.15700(17) 0.0427(4) Uani d . 1 . .
H H1A 1.2799 -0.0114 0.1081 0.051 Uiso calc R 1 . .
C C2 1.0162(3) 0.1282(2) 0.21644(17) 0.0429(4) Uani d . 1 . .
H H2A 1.0801 0.2246 0.2080 0.051 Uiso calc R 1 . .
C C3 0.8008(3) 0.1237(2) 0.28841(15) 0.0365(4) Uani d . 1 . .
C C4 0.7055(3) -0.0194(2) 0.30170(17) 0.0439(4) Uani d . 1 . .
H H4A 0.5607 -0.0212 0.3505 0.053 Uiso calc R 1 . .
C C5 0.8260(3) -0.1598(2) 0.24231(18) 0.0445(4) Uani d . 1 . .
H H5A 0.7620 -0.2561 0.2512 0.053 Uiso calc R 1 . .
C C6 1.0422(3) -0.1580(2) 0.16938(15) 0.0370(4) Uani d . 1 . .
C C7 1.1679(4) -0.3160(2) 0.10645(18) 0.0464(4) Uani d . 1 . .
H H7A 1.2073 -0.4167 0.1694 0.056 Uiso calc R 1 . .
H H7B 1.0511 -0.3343 0.0517 0.056 Uiso calc R 1 . .
C C8 1.3966(4) -0.3021(2) 0.03441(18) 0.0468(4) Uani d . 1 . .
C C9 0.8180(4) 0.2777(3) 0.4977(2) 0.0586(5) Uani d . 1 . .
H H9A 0.7482 0.3732 0.5433 0.088 Uiso calc R 1 . .
H H9B 0.9891 0.2744 0.4738 0.088 Uiso calc R 1 . .
H H9C 0.8100 0.1716 0.5490 0.088 Uiso calc R 1 . .

loop_
_atom_site_aniso_label
_atom_site_aniso_U_11
_atom_site_aniso_U_22
_atom_site_aniso_U_33
_atom_site_aniso_U_12
_atom_site_aniso_U_13
_atom_site_aniso_U_23
S1 0.0405(3) 0.0414(3) 0.0506(3) -0.00199(19) -0.00442(19) -0.0129(2)
O1 0.1054(14) 0.0367(8) 0.0691(10) -0.0059(8) -0.0101(9) -0.0042(7)
O2 0.0381(8) 0.0876(12) 0.1116(14) -0.0088(7) 0.0091(8) -0.0496(11)
N1 0.0653(12) 0.0591(11) 0.0703(12) -0.0208(9) 0.0182(10) -0.0217(9)
C1 0.0428(9) 0.0427(10) 0.0458(10) -0.0169(7) 0.0069(7) -0.0099(7)
C2 0.0466(10) 0.0382(9) 0.0479(10) -0.0185(7) 0.0028(8) -0.0079(7)
C3 0.0367(8) 0.0361(8) 0.0354(8) -0.0072(7) -0.0024(6) -0.0042(6)
C4 0.0390(9) 0.0468(10) 0.0474(10) -0.0153(8) 0.0042(7) -0.0070(8)
C5 0.0471(10) 0.0393(9) 0.0519(10) -0.0200(8) -0.0002(8) -0.0062(8)
C6 0.0395(9) 0.0366(8) 0.0351(8) -0.0094(7) -0.0051(7) -0.0050(7)
C7 0.0500(10) 0.0394(9) 0.0516(11) -0.0119(8) -0.0004(8) -0.0123(8)
C8 0.0567(12) 0.0381(9) 0.0463(10) -0.0094(8) -0.0016(9) -0.0138(8)
C9 0.0550(12) 0.0689(14) 0.0505(11) -0.0037(10) -0.0073(9) -0.0231(10)

loop_
_atom_type_symbol
_atom_type_description
_atom_type_scat_dispersion_real
_atom_type_scat_dispersion_imag
_atom_type_scat_source
C C 0.0033 0.0016 'International Tables Vol C Tables 4.2.6.8 and 6.1.1.4'
H H 0.0000 0.0000 'International Tables Vol C Tables 4.2.6.8 and 6.1.1.4'
N N 0.0061 0.0033 'International Tables Vol C Tables 4.2.6.8 and 6.1.1.4'
O O 0.0106 0.0060 'International Tables Vol C Tables 4.2.6.8 and 6.1.1.4'
S S 0.1246 0.1234 'International Tables Vol C Tables 4.2.6.8 and 6.1.1.4'

loop_
_geom_angle_atom_site_label_1
_geom_angle_atom_site_label_2
_geom_angle_atom_site_label_3
_geom_angle_site_symmetry_1
_geom_angle_site_symmetry_3
_geom_angle
_geom_angle_publ_flag
O1 S1 O2 . . 117.73(12) ?
O1 S1 C9 . . 108.35(11) ?
O2 S1 C9 . . 108.32(12) ?
O1 S1 C3 . . 108.95(9) ?
O2 S1 C3 . . 108.26(9) ?
C9 S1 C3 . . 104.42(9) ?
C6 C1 C2 . . 120.95(16) ?
C6 C1 H1A . . 119.5 ?
C2 C1 H1A . . 119.5 ?
C3 C2 C1 . . 118.95(16) ?
C3 C2 H2A . . 120.5 ?
C1 C2 H2A . . 120.5 ?
C4 C3 C2 . . 120.80(16) ?
C4 C3 S1 . . 119.91(13) ?
C2 C3 S1 . . 119.28(13) ?
C5 C4 C3 . . 119.72(16) ?
C5 C4 H4A . . 120.1 ?
C3 C4 H4A . . 120.1 ?
C4 C5 C6 . . 120.45(16) ?
C4 C5 H5A . . 119.8 ?
C6 C5 H5A . . 119.8 ?
C1 C6 C5 . . 119.12(16) ?
C1 C6 C7 . . 122.56(16) ?
C5 C6 C7 . . 118.32(15) ?
C8 C7 C6 . . 113.81(15) ?
C8 C7 H7A . . 108.8 ?
C6 C7 H7A . . 108.8 ?
C8 C7 H7B . . 108.8 ?
C6 C7 H7B . . 108.8 ?
H7A C7 H7B . . 107.7 ?
N1 C8 C7 . . 179.0(2) ?
S1 C9 H9A . . 109.5 ?
S1 C9 H9B . . 109.5 ?
H9A C9 H9B . . 109.5 ?
S1 C9 H9C . . 109.5 ?
H9A C9 H9C . . 109.5 ?
H9B C9 H9C . . 109.5 ?

loop_
_geom_bond_atom_site_label_1
_geom_bond_atom_site_label_2
_geom_bond_site_symmetry_2
_geom_bond_distance
_geom_bond_publ_flag
S1 O1 . 1.4239(16) ?
S1 O2 . 1.4306(16) ?
S1 C9 . 1.755(2) ?
S1 C3 . 1.7657(17) ?
N1 C8 . 1.136(3) ?
C1 C6 . 1.385(2) ?
C1 C2 . 1.387(2) ?
C1 H1A . 0.9300 ?
C2 C3 . 1.383(2) ?
C2 H2A . 0.9300 ?
C3 C4 . 1.382(3) ?
C4 C5 . 1.381(3) ?
C4 H4A . 0.9300 ?
C5 C6 . 1.388(2) ?
C5 H5A . 0.9300 ?
C6 C7 . 1.519(2) ?
C7 C8 . 1.461(3) ?
C7 H7A . 0.9700 ?
C7 H7B . 0.9700 ?
C9 H9A . 0.9600 ?
C9 H9B . 0.9600 ?
C9 H9C . 0.9600 ?

loop_
_geom_hbond_atom_site_label_D
_geom_hbond_atom_site_label_H
_geom_hbond_atom_site_label_A
_geom_hbond_site_symmetry_A
_geom_hbond_distance_DH
_geom_hbond_distance_HA
_geom_hbond_distance_DA
_geom_hbond_angle_DHA
_geom_hbond_publ_flag
C5 H5A O1 1_545 0.93 2.47 3.384(2) 169 yes
C9 H9B O2 1_655 0.96 2.39 3.343(3) 175 yes

loop_
_geom_torsion_atom_site_label_1
_geom_torsion_atom_site_label_2
_geom_torsion_atom_site_label_3
_geom_torsion_atom_site_label_4
_geom_torsion_site_symmetry_1
_geom_torsion_site_symmetry_2
_geom_torsion_site_symmetry_3
_geom_torsion_site_symmetry_4
_geom_torsion
_geom_torsion_publ_flag
C6 C1 C2 C3 . . . . -0.3(3) ?
C1 C2 C3 C4 . . . . 0.3(3) ?
C1 C2 C3 S1 . . . . -179.94(13) ?
O1 S1 C3 C4 . . . . -145.12(16) ?
O2 S1 C3 C4 . . . . -15.97(18) ?
C9 S1 C3 C4 . . . . 99.29(17) ?
O1 S1 C3 C2 . . . . 35.06(17) ?
O2 S1 C3 C2 . . . . 164.22(15) ?
C9 S1 C3 C2 . . . . -80.53(17) ?
C2 C3 C4 C5 . . . . -0.1(3) ?
S1 C3 C4 C5 . . . . -179.93(13) ?
C3 C4 C5 C6 . . . . 0.0(3) ?
C2 C1 C6 C5 . . . . 0.1(3) ?
C2 C1 C6 C7 . . . . -179.65(16) ?
C4 C5 C6 C1 . . . . 0.0(3) ?
C4 C5 C6 C7 . . . . 179.80(16) ?
C1 C6 C7 C8 . . . . 1.1(3) ?
C5 C6 C7 C8 . . . . -178.67(16) ?

loop_
_cod_related_entry_id
_cod_related_entry_database
_cod_related_entry_code
1 ChemSpider 2041681
